data_4061730
loop_
_publ_author_name
'Franken, Andreas'
'McGrath, Thomas D.'
'Stone, F. Gordon A.'

_publ_section_title
;
  Synthesis and Reactivity of the Nine- and Ten-Vertex
  Iron-Monocarborane Anions [7,7,7-(CO)~3~-closo-7,1-FeCB~7~H~8~]-
  and [6,6,6,10,10,10-(CO)~6~-closo-6,1-FeCB~7~H~8~]-
;
_journal_name_full Organometallics
_journal_paper_doi 10.1021/om050584j
_journal_year 2005
_chemical_formula_sum 'C43 H38 B7 Fe2 N O6 P2'
_chemical_formula_weight 914.05
_space_group_IT_number 14
_symmetry_cell_setting monoclinic
_symmetry_space_group_name_Hall '-P 2ybc'
_symmetry_space_group_name_H-M 'P 1 21/c 1'
_cell_angle_alpha 90.00
_cell_angle_beta 105.643(6)
_cell_angle_gamma 90.00
_cell_formula_units_Z 4
_cell_length_a 16.6125(19)
_cell_length_b 13.5446(17)
_cell_length_c 19.846(3)
_cell_measurement_temperature 110(2)
_cell_volume 4300.2(9)
_diffrn_ambient_temperature 110(2)
_exptl_crystal_density_diffrn 1.412
_cod_depositor_comments
;
The following automatic conversions were performed:
'_symmetry_cell_setting' value 'Monoclinic' changed to 'monoclinic'
according to '/home/saulius/struct/CIF-dictionaries/cif_core.dic'
dictionary named 'cif_core.dic' version 2.4.1 from 2010-06-29.

Automatic conversion script
Id: cif_fix_enum 1527 2010-12-29 10:47:43Z saulius 
;
_cod_original_sg_symbol_H-M 'P 21/c'
_cod_database_code 4061730

loop_
_symmetry_equiv_pos_as_xyz
'x, y, z'
'-x, y+1/2, -z+1/2'
'-x, -y, -z'
'x, -y-1/2, z-1/2'

loop_
_atom_site_label
_atom_site_type_symbol
_atom_site_fract_x
_atom_site_fract_y
_atom_site_fract_z
_atom_site_U_iso_or_equiv
_atom_site_adp_type
_atom_site_occupancy
_atom_site_symmetry_multiplicity
_atom_site_calc_flag
_atom_site_refinement_flags
_atom_site_disorder_assembly
_atom_site_disorder_group
C1 C 0.22179(9) 0.97372(11) 0.28133(8) 0.0215(3) Uani 1 1 d . . .
H1 H 0.2100(12) 1.0268(15) 0.3120(10) 0.026 Uiso 1 1 d . . .
B2 B 0.21362(10) 0.85641(13) 0.29379(9) 0.0196(3) Uani 1 1 d . . .
H2 H 0.1957(11) 0.8377(14) 0.3430(10) 0.023 Uiso 1 1 d . . .
B3 B 0.15833(10) 0.93662(13) 0.20969(9) 0.0207(3) Uani 1 1 d . . .
H3 H 0.0966(12) 0.9743(14) 0.1916(10) 0.025 Uiso 1 1 d . . .
B4 B 0.26110(10) 0.99334(13) 0.21707(10) 0.0219(3) Uani 1 1 d . . .
H4 H 0.2742(11) 1.0648(15) 0.2023(10) 0.026 Uiso 1 1 d . . .
B5 B 0.31090(10) 0.92000(13) 0.29420(9) 0.0212(3) Uani 1 1 d . . .
H5 H 0.3641(12) 0.9429(14) 0.3386(10) 0.025 Uiso 1 1 d . . .
Fe6 Fe 0.159031(12) 0.777156(15) 0.196651(11) 0.01800(5) Uani 1 1 d . . .
B7 B 0.21927(10) 0.89989(12) 0.15132(9) 0.0199(3) Uani 1 1 d . . .
H7 H 0.1951(11) 0.9199(14) 0.0939(10) 0.024 Uiso 1 1 d . . .
B8 B 0.32747(10) 0.89022(12) 0.21144(9) 0.0195(3) Uani 1 1 d . . .
H8 H 0.3892(11) 0.9177(14) 0.2100(10) 0.023 Uiso 1 1 d . . .
B9 B 0.29147(10) 0.79393(12) 0.26120(9) 0.0194(3) Uani 1 1 d . . .
H9 H 0.3268(12) 0.7342(14) 0.2935(10) 0.023 Uiso 1 1 d . . .
Fe10 Fe 0.288454(13) 0.764480(15) 0.151250(11) 0.01727(5) Uani 1 1 d . . .
C61 C 0.07501(10) 0.78104(11) 0.23548(9) 0.0240(3) Uani 1 1 d . . .
O61 O 0.01845(8) 0.78377(10) 0.25802(8) 0.0342(3) Uani 1 1 d . . .
C62 C 0.18087(10) 0.64821(12) 0.21102(10) 0.0275(3) Uani 1 1 d . . .
O62 O 0.19288(8) 0.56559(9) 0.22276(8) 0.0396(3) Uani 1 1 d . . .
C63 C 0.08591(11) 0.77217(15) 0.11178(10) 0.0327(4) Uani 1 1 d . . .
O63 O 0.03666(10) 0.77212(15) 0.05866(8) 0.0556(5) Uani 1 1 d . . .
C101 C 0.22525(11) 0.71970(11) 0.06946(9) 0.0252(3) Uani 1 1 d . . .
O101 O 0.18740(9) 0.69371(11) 0.01489(7) 0.0384(3) Uani 1 1 d . . .
C102 C 0.34137(11) 0.65179(13) 0.18122(8) 0.0277(3) Uani 1 1 d . . .
O102 O 0.37770(10) 0.58120(11) 0.20143(7) 0.0445(4) Uani 1 1 d . . .
C103 C 0.36358(10) 0.80665(13) 0.10987(9) 0.0266(3) Uani 1 1 d . . .
O103 O 0.40976(9) 0.83467(12) 0.08024(8) 0.0413(3) Uani 1 1 d . . .
P1 P 0.29128(2) 0.33262(2) 0.427809(18) 0.01362(7) Uani 1 1 d . . .
N1 N 0.22989(7) 0.24485(9) 0.43195(6) 0.0180(2) Uani 1 1 d . . .
C111 C 0.37605(8) 0.35148(10) 0.50538(7) 0.0146(2) Uani 1 1 d . . .
C112 C 0.36062(9) 0.39560(11) 0.56455(7) 0.0191(3) Uani 1 1 d . . .
H112 H 0.3062 0.4188 0.5630 0.023 Uiso 1 1 calc R . .
C113 C 0.42510(10) 0.40529(11) 0.62547(8) 0.0234(3) Uani 1 1 d . . .
H113 H 0.4148 0.4355 0.6655 0.028 Uiso 1 1 calc R . .
C114 C 0.50486(9) 0.37087(12) 0.62805(8) 0.0224(3) Uani 1 1 d . . .
H114 H 0.5487 0.3777 0.6699 0.027 Uiso 1 1 calc R . .
C115 C 0.52045(9) 0.32664(12) 0.56981(8) 0.0220(3) Uani 1 1 d . . .
H115 H 0.5748 0.3026 0.5719 0.026 Uiso 1 1 calc R . .
C116 C 0.45650(8) 0.31742(11) 0.50828(8) 0.0186(3) Uani 1 1 d . . .
H116 H 0.4674 0.2880 0.4682 0.022 Uiso 1 1 calc R . .
C121 C 0.23371(8) 0.44652(10) 0.41118(7) 0.0170(2) Uani 1 1 d . . .
C122 C 0.14684(9) 0.44411(12) 0.38382(8) 0.0227(3) Uani 1 1 d . . .
H122 H 0.1187 0.3828 0.3726 0.027 Uiso 1 1 calc R . .
C123 C 0.10194(10) 0.53207(13) 0.37317(9) 0.0292(3) Uani 1 1 d . . .
H123 H 0.0429 0.5305 0.3548 0.035 Uiso 1 1 calc R . .
C124 C 0.14243(11) 0.62197(13) 0.38905(10) 0.0304(4) Uani 1 1 d . . .
H124 H 0.1110 0.6815 0.3823 0.037 Uiso 1 1 calc R . .
C125 C 0.22935(10) 0.62511(11) 0.41497(9) 0.0273(3) Uani 1 1 d . . .
H125 H 0.2573 0.6868 0.4245 0.033 Uiso 1 1 calc R . .
C126 C 0.27470(9) 0.53786(10) 0.42682(8) 0.0213(3) Uani 1 1 d . . .
H126 H 0.3337 0.5398 0.4456 0.026 Uiso 1 1 calc R . .
C131 C 0.33988(8) 0.30961(10) 0.35871(7) 0.0157(2) Uani 1 1 d . . .
C132 C 0.36830(9) 0.38727(11) 0.32463(8) 0.0203(3) Uani 1 1 d . . .
H132 H 0.3554 0.4536 0.3334 0.024 Uiso 1 1 calc R . .
C133 C 0.41541(10) 0.36743(12) 0.27805(8) 0.0249(3) Uani 1 1 d . . .
H133 H 0.4346 0.4201 0.2548 0.030 Uiso 1 1 calc R . .
C134 C 0.43450(11) 0.27021(12) 0.26541(8) 0.0255(3) Uani 1 1 d . . .
H134 H 0.4679 0.2569 0.2344 0.031 Uiso 1 1 calc R . .
C135 C 0.40503(10) 0.19266(12) 0.29781(8) 0.0249(3) Uani 1 1 d . . .
H135 H 0.4174 0.1265 0.2883 0.030 Uiso 1 1 calc R . .
C136 C 0.35751(10) 0.21188(10) 0.34419(8) 0.0203(3) Uani 1 1 d . . .
H136 H 0.3369 0.1588 0.3661 0.024 Uiso 1 1 calc R . .
P2 P 0.21650(2) 0.16113(2) 0.483567(18) 0.01333(7) Uani 1 1 d . . .
C211 C 0.13007(8) 0.08818(10) 0.43452(7) 0.0152(2) Uani 1 1 d . . .
C212 C 0.09113(9) 0.11202(11) 0.36488(8) 0.0196(3) Uani 1 1 d . . .
H212 H 0.1099 0.1670 0.3435 0.023 Uiso 1 1 calc R . .
C213 C 0.02468(10) 0.05471(12) 0.32685(9) 0.0263(3) Uani 1 1 d . . .
H213 H -0.0023 0.0711 0.2796 0.032 Uiso 1 1 calc R . .
C214 C -0.00222(10) -0.02625(12) 0.35777(10) 0.0288(3) Uani 1 1 d . . .
H214 H -0.0466 -0.0661 0.3312 0.035 Uiso 1 1 calc R . .
C215 C 0.03508(10) -0.04917(12) 0.42673(10) 0.0285(3) Uani 1 1 d . . .
H215 H 0.0159 -0.1043 0.4476 0.034 Uiso 1 1 calc R . .
C216 C 0.10086(10) 0.00824(11) 0.46604(9) 0.0237(3) Uani 1 1 d . . .
H216 H 0.1257 -0.0068 0.5139 0.028 Uiso 1 1 calc R . .
C221 C 0.18919(9) 0.20849(10) 0.55919(7) 0.0170(2) Uani 1 1 d . . .
C222 C 0.14389(9) 0.29691(11) 0.55144(8) 0.0219(3) Uani 1 1 d . . .
H222 H 0.1316 0.3315 0.5082 0.026 Uiso 1 1 calc R . .
C223 C 0.11700(10) 0.33412(13) 0.60678(10) 0.0297(3) Uani 1 1 d . . .
H223 H 0.0857 0.3937 0.6013 0.036 Uiso 1 1 calc R . .
C224 C 0.13587(11) 0.28411(14) 0.67024(9) 0.0309(4) Uani 1 1 d . . .
H224 H 0.1181 0.3101 0.7083 0.037 Uiso 1 1 calc R . .
C225 C 0.18035(10) 0.19681(14) 0.67824(8) 0.0283(3) Uani 1 1 d . . .
H225 H 0.1928 0.1631 0.7218 0.034 Uiso 1 1 calc R . .
C226 C 0.20721(9) 0.15752(12) 0.62285(8) 0.0222(3) Uani 1 1 d . . .
H226 H 0.2373 0.0971 0.6284 0.027 Uiso 1 1 calc R . .
C231 C 0.30524(8) 0.08046(10) 0.51501(7) 0.0174(3) Uani 1 1 d . . .
C232 C 0.37313(9) 0.11287(12) 0.56942(8) 0.0222(3) Uani 1 1 d . . .
H232 H 0.3703 0.1745 0.5915 0.027 Uiso 1 1 calc R . .
C233 C 0.44435(10) 0.05495(14) 0.59098(9) 0.0293(4) Uani 1 1 d . . .
H233 H 0.4904 0.0769 0.6276 0.035 Uiso 1 1 calc R . .
C234 C 0.44809(11) -0.03595(15) 0.55852(10) 0.0338(4) Uani 1 1 d . . .
H234 H 0.4967 -0.0759 0.5735 0.041 Uiso 1 1 calc R . .
C235 C 0.38163(11) -0.06802(13) 0.50487(10) 0.0313(4) Uani 1 1 d . . .
H235 H 0.3849 -0.1297 0.4830 0.038 Uiso 1 1 calc R . .
C236 C 0.30958(9) -0.01016(11) 0.48258(8) 0.0222(3) Uani 1 1 d . . .
H236 H 0.2639 -0.0323 0.4457 0.027 Uiso 1 1 calc R . .

loop_
_atom_site_aniso_label
_atom_site_aniso_U_11
_atom_site_aniso_U_22
_atom_site_aniso_U_33
_atom_site_aniso_U_23
_atom_site_aniso_U_13
_atom_site_aniso_U_12
C1 0.0181(6) 0.0209(7) 0.0268(7) -0.0027(6) 0.0081(6) 0.0026(5)
B2 0.0172(7) 0.0225(7) 0.0198(7) 0.0001(6) 0.0063(6) 0.0019(6)
B3 0.0162(7) 0.0201(7) 0.0267(8) 0.0024(6) 0.0075(6) 0.0030(6)
B4 0.0179(7) 0.0191(7) 0.0301(9) 0.0005(6) 0.0086(6) 0.0014(6)
B5 0.0168(7) 0.0221(7) 0.0243(8) -0.0025(6) 0.0050(6) 0.0012(6)
Fe6 0.01370(10) 0.01954(10) 0.02097(11) -0.00168(7) 0.00503(8) -0.00108(7)
B7 0.0161(7) 0.0202(7) 0.0234(8) 0.0022(6) 0.0052(6) 0.0020(6)
B8 0.0148(7) 0.0211(7) 0.0232(8) -0.0004(6) 0.0061(6) 0.0005(6)
B9 0.0166(7) 0.0206(7) 0.0203(7) 0.0012(6) 0.0038(6) 0.0030(6)
Fe10 0.01777(10) 0.01864(10) 0.01655(10) 0.00028(7) 0.00663(8) 0.00211(7)
C61 0.0192(7) 0.0212(7) 0.0317(8) -0.0014(6) 0.0072(6) -0.0015(5)
O61 0.0240(6) 0.0344(7) 0.0498(8) -0.0057(6) 0.0195(6) -0.0044(5)
C62 0.0221(7) 0.0252(7) 0.0362(9) -0.0061(6) 0.0097(7) -0.0026(6)
O62 0.0357(7) 0.0211(6) 0.0640(10) -0.0019(6) 0.0170(7) -0.0005(5)
C63 0.0211(8) 0.0451(10) 0.0301(9) -0.0015(7) 0.0038(7) -0.0016(7)
O63 0.0303(8) 0.0952(14) 0.0322(8) -0.0047(8) -0.0070(6) -0.0016(8)
C101 0.0297(8) 0.0215(7) 0.0263(8) -0.0017(6) 0.0106(6) -0.0004(6)
O101 0.0439(8) 0.0383(7) 0.0293(7) -0.0093(6) 0.0038(6) -0.0055(6)
C102 0.0362(9) 0.0300(8) 0.0191(7) -0.0004(6) 0.0114(6) 0.0100(7)
O102 0.0681(10) 0.0382(7) 0.0293(7) 0.0064(6) 0.0166(7) 0.0306(7)
C103 0.0254(7) 0.0301(8) 0.0267(8) -0.0034(6) 0.0113(6) 0.0020(6)
O103 0.0360(7) 0.0563(9) 0.0402(8) -0.0029(7) 0.0251(6) -0.0048(6)
P1 0.01282(15) 0.01332(14) 0.01465(15) 0.00065(11) 0.00356(12) -0.00180(11)
N1 0.0173(6) 0.0176(5) 0.0181(6) 0.0024(4) 0.0031(5) -0.0050(4)
C111 0.0129(6) 0.0149(5) 0.0159(6) -0.0002(4) 0.0038(5) -0.0017(4)
C112 0.0191(6) 0.0207(6) 0.0179(6) -0.0014(5) 0.0056(5) 0.0028(5)
C113 0.0282(8) 0.0238(7) 0.0173(7) -0.0046(5) 0.0045(6) 0.0016(6)
C114 0.0207(7) 0.0247(7) 0.0181(7) -0.0010(5) -0.0009(5) -0.0030(5)
C115 0.0136(6) 0.0276(7) 0.0242(7) -0.0014(6) 0.0037(5) -0.0020(5)
C116 0.0140(6) 0.0229(6) 0.0196(6) -0.0028(5) 0.0060(5) -0.0020(5)
C121 0.0156(6) 0.0165(6) 0.0190(6) 0.0021(5) 0.0047(5) 0.0002(5)
C122 0.0167(7) 0.0247(7) 0.0253(7) 0.0030(6) 0.0031(6) -0.0017(5)
C123 0.0169(7) 0.0344(9) 0.0340(9) 0.0072(7) 0.0032(6) 0.0061(6)
C124 0.0288(8) 0.0252(8) 0.0367(9) 0.0069(7) 0.0079(7) 0.0103(6)
C125 0.0281(8) 0.0174(6) 0.0363(9) 0.0030(6) 0.0084(7) 0.0017(6)
C126 0.0182(7) 0.0166(6) 0.0292(8) 0.0014(5) 0.0065(6) -0.0005(5)
C131 0.0167(6) 0.0161(6) 0.0137(6) 0.0005(5) 0.0030(5) -0.0011(5)
C132 0.0241(7) 0.0168(6) 0.0213(7) 0.0033(5) 0.0086(6) -0.0001(5)
C133 0.0302(8) 0.0248(7) 0.0238(7) 0.0057(6) 0.0144(6) 0.0008(6)
C134 0.0309(8) 0.0282(8) 0.0207(7) -0.0013(6) 0.0126(6) 0.0018(6)
C135 0.0330(8) 0.0208(7) 0.0221(7) -0.0039(6) 0.0098(6) 0.0015(6)
C136 0.0253(7) 0.0159(6) 0.0201(7) -0.0005(5) 0.0070(6) -0.0023(5)
P2 0.01241(15) 0.01366(14) 0.01420(15) 0.00056(11) 0.00404(12) -0.00137(11)
C211 0.0130(6) 0.0140(5) 0.0196(6) -0.0014(5) 0.0060(5) 0.0000(4)
C212 0.0168(6) 0.0207(6) 0.0207(7) -0.0027(5) 0.0043(5) -0.0007(5)
C213 0.0190(7) 0.0293(8) 0.0276(8) -0.0072(6) 0.0011(6) -0.0007(6)
C214 0.0180(7) 0.0251(7) 0.0421(10) -0.0124(7) 0.0059(7) -0.0059(6)
C215 0.0237(7) 0.0197(7) 0.0438(10) -0.0020(6) 0.0120(7) -0.0082(6)
C216 0.0243(7) 0.0193(6) 0.0284(8) 0.0015(6) 0.0088(6) -0.0053(5)
C221 0.0156(6) 0.0190(6) 0.0170(6) -0.0026(5) 0.0057(5) -0.0045(5)
C222 0.0199(7) 0.0216(7) 0.0252(7) -0.0041(5) 0.0078(6) -0.0008(5)
C223 0.0271(8) 0.0294(8) 0.0361(9) -0.0115(7) 0.0146(7) -0.0033(6)
C224 0.0295(8) 0.0393(9) 0.0296(8) -0.0172(7) 0.0177(7) -0.0146(7)
C225 0.0293(8) 0.0403(9) 0.0169(7) -0.0045(6) 0.0092(6) -0.0136(7)
C226 0.0213(7) 0.0273(7) 0.0186(7) -0.0004(5) 0.0066(6) -0.0052(6)
C231 0.0150(6) 0.0200(6) 0.0186(6) 0.0050(5) 0.0071(5) 0.0010(5)
C232 0.0160(6) 0.0277(7) 0.0222(7) 0.0059(6) 0.0040(5) -0.0012(5)
C233 0.0159(7) 0.0439(10) 0.0276(8) 0.0135(7) 0.0052(6) 0.0034(6)
C234 0.0240(8) 0.0455(10) 0.0359(9) 0.0193(8) 0.0149(7) 0.0168(7)
C235 0.0326(9) 0.0318(8) 0.0346(9) 0.0075(7) 0.0177(7) 0.0139(7)
C236 0.0224(7) 0.0228(7) 0.0238(7) 0.0033(5) 0.0103(6) 0.0055(5)

loop_
_geom_bond_atom_site_label_1
_geom_bond_atom_site_label_2
_geom_bond_distance
_geom_bond_site_symmetry_2
_geom_bond_publ_flag
C1 B4 1.604(2) . ?
C1 B3 1.605(2) . ?
C1 B5 1.607(2) . ?
C1 B2 1.619(2) . ?
B2 B9 1.805(2) . ?
B2 B5 1.829(2) . ?
B2 B3 1.996(2) . ?
B2 Fe6 2.1792(17) . ?
B3 B7 1.802(2) . ?
B3 B4 1.842(2) . ?
B3 Fe6 2.1757(17) . ?
B4 B8 1.801(2) . ?
B4 B7 1.816(3) . ?
B4 B5 1.825(3) . ?
B5 B8 1.783(2) . ?
B5 B9 1.826(2) . ?
Fe6 C61 1.7678(16) . ?
Fe6 C62 1.7910(17) . ?
Fe6 C63 1.7927(18) . ?
Fe6 B9 2.2390(17) . ?
Fe6 B7 2.2494(17) . ?
Fe6 Fe10 2.5512(4) . ?
B7 B8 1.875(2) . ?
B7 Fe10 2.1647(16) . ?
B8 B9 1.831(2) . ?
B8 Fe10 2.0809(17) . ?
B9 Fe10 2.2054(17) . ?
Fe10 C103 1.7638(17) . ?
Fe10 C102 1.7816(17) . ?
Fe10 C101 1.7850(17) . ?
C61 O61 1.145(2) . ?
C62 O62 1.149(2) . ?
C63 O63 1.147(2) . ?
C101 O101 1.151(2) . ?
C102 O102 1.144(2) . ?
C103 O103 1.149(2) . ?
P1 N1 1.5829(12) . ?
P1 C131 1.7963(14) . ?
P1 C121 1.7981(14) . ?
P1 C111 1.8025(14) . ?
N1 P2 1.5835(12) . ?
C111 C116 1.4003(19) . ?
C111 C112 1.4016(19) . ?
C112 C113 1.388(2) . ?
C113 C114 1.392(2) . ?
C114 C115 1.387(2) . ?
C115 C116 1.391(2) . ?
C121 C122 1.399(2) . ?
C121 C126 1.4059(19) . ?
C122 C123 1.391(2) . ?
C123 C124 1.386(3) . ?
C124 C125 1.397(2) . ?
C125 C126 1.387(2) . ?
C131 C132 1.3996(19) . ?
C131 C136 1.4024(19) . ?
C132 C133 1.389(2) . ?
C133 C134 1.393(2) . ?
C134 C135 1.388(2) . ?
C135 C136 1.389(2) . ?
P2 C211 1.7976(14) . ?
P2 C221 1.7991(14) . ?
P2 C231 1.8056(14) . ?
C211 C212 1.397(2) . ?
C211 C216 1.4010(19) . ?
C212 C213 1.393(2) . ?
C213 C214 1.388(2) . ?
C214 C215 1.377(3) . ?
C215 C216 1.396(2) . ?
C221 C226 1.399(2) . ?
C221 C222 1.401(2) . ?
C222 C223 1.387(2) . ?
C223 C224 1.389(3) . ?
C224 C225 1.381(3) . ?
C225 C226 1.398(2) . ?
C231 C236 1.397(2) . ?
C231 C232 1.405(2) . ?
C232 C233 1.388(2) . ?
C233 C234 1.399(3) . ?
C234 C235 1.381(3) . ?
C235 C236 1.399(2) . ?
